data_4327118
loop_
_publ_author_name
'Stephen Sproules'
'Thomas Weyherm\"uller'
'Richard Goddard'
'Karl Wieghardt'

_publ_section_title
;
 The Rhenium Tris(dithiolene) Electron Transfer Series: Calibrating
 Covalency
;
_journal_name_full 'Inorganic Chemistry'
_journal_page_first 12623
_journal_page_last 12631
_journal_paper_doi 10.1021/ic2016534
_journal_volume 50
_journal_year 2011
_chemical_formula_moiety '(C24 H20 P)+, (C42 H30 Re S6)-, (C3 H7 N O)'
_chemical_formula_sum 'C69 H57 N O P Re S6'
_chemical_formula_weight 1325.69
_chemical_name_systematic
; 
 ? 
;
_space_group_IT_number 14
_symmetry_cell_setting monoclinic
_symmetry_space_group_name_Hall '-P 2yn'
_symmetry_space_group_name_H-M 'P 1 21/n 1'
_atom_sites_solution_hydrogens geom
_atom_sites_solution_primary direct
_atom_sites_solution_secondary difmap
_audit_creation_method SHELXL-97
_cell_angle_alpha 90.00
_cell_angle_beta 116.663(8)
_cell_angle_gamma 90.00
_cell_formula_units_Z 4
_cell_length_a 14.220(2)
_cell_length_b 31.379(3)
_cell_length_c 14.747(2)
_cell_measurement_temperature 100(2)
_cell_volume 5880.5(13)
_computing_cell_refinement 'Nonius Collect Software'
_computing_data_collection 'Nonius Collect Software'
_computing_data_reduction 'Nonius Collect Software'
_computing_structure_refinement 'SHELXL-97 (Sheldrick, 1997)'
_computing_structure_solution 'SHELXS-97 (Sheldrick, 1990)'
_diffrn_ambient_temperature 100(2)
_diffrn_measured_fraction_theta_full 0.999
_diffrn_measured_fraction_theta_max 0.999
_diffrn_measurement_device_type 'Bruker-Nonius KappaCCD'
_diffrn_measurement_method '3106 images at 0.5 deg. stepwise rotation in omega and phi, 15 sec./frame'
_diffrn_radiation_monochromator graphite
_diffrn_radiation_source 'rotating anode'
_diffrn_radiation_type MoK\a
_diffrn_radiation_wavelength 0.71073
_diffrn_reflns_av_R_equivalents 0.0562
_diffrn_reflns_av_sigmaI/netI 0.0295
_diffrn_reflns_limit_h_max 20
_diffrn_reflns_limit_h_min -19
_diffrn_reflns_limit_k_max 44
_diffrn_reflns_limit_k_min -44
_diffrn_reflns_limit_l_max 20
_diffrn_reflns_limit_l_min -20
_diffrn_reflns_number 149706
_diffrn_reflns_theta_full 30.00
_diffrn_reflns_theta_max 30.00
_diffrn_reflns_theta_min 2.94
_exptl_absorpt_coefficient_mu 2.352
_exptl_absorpt_correction_T_max 0.7342
_exptl_absorpt_correction_T_min 0.6137
_exptl_absorpt_correction_type gaussian
_exptl_absorpt_process_details 'SADABS 2008/1, Bruker AXS (2008)'
_exptl_crystal_colour black
_exptl_crystal_density_diffrn 1.497
_exptl_crystal_description 'opaque parallelepiped'
_exptl_crystal_F_000 2688
_exptl_crystal_size_max 0.23
_exptl_crystal_size_mid 0.18
_exptl_crystal_size_min 0.14
_refine_diff_density_max 1.203
_refine_diff_density_min -0.917
_refine_diff_density_rms 0.101
_refine_ls_extinction_method none
_refine_ls_goodness_of_fit_ref 1.047
_refine_ls_hydrogen_treatment constr
_refine_ls_matrix_type full
_refine_ls_number_parameters 816
_refine_ls_number_reflns 17126
_refine_ls_number_restraints 169
_refine_ls_restrained_S_all 1.051
_refine_ls_R_factor_all 0.0402
_refine_ls_R_factor_gt 0.0337
_refine_ls_shift/su_max 0.002
_refine_ls_shift/su_mean 0.000
_refine_ls_structure_factor_coef Fsqd
_refine_ls_weighting_details 'calc w=1/[\s^2^(Fo^2^)+(0.0228P)^2^+14.9211P] where P=(Fo^2^+2Fc^2^)/3'
_refine_ls_weighting_scheme calc
_refine_ls_wR_factor_gt 0.0751
_refine_ls_wR_factor_ref 0.0783
_reflns_number_gt 15194
_reflns_number_total 17126
_reflns_threshold_expression >2sigma(I)
_cod_data_source_file ic2016534_si_002_1.cif
_cod_data_source_block 6274
_cod_original_sg_symbol_H-M 'P 21/n'
_cod_database_code 4327118

loop_
_symmetry_equiv_pos_as_xyz
'x, y, z'
'-x+1/2, y+1/2, -z+1/2'
'-x, -y, -z'
'x-1/2, -y-1/2, z-1/2'

loop_
_atom_site_label
_atom_site_type_symbol
_atom_site_fract_x
_atom_site_fract_y
_atom_site_fract_z
_atom_site_U_iso_or_equiv
_atom_site_adp_type
_atom_site_occupancy
_atom_site_symmetry_multiplicity
_atom_site_calc_flag
_atom_site_refinement_flags
_atom_site_disorder_assembly
_atom_site_disorder_group
Re1 Re 0.198709(8) -0.138197(3) 0.250121(7) 0.01747(3) Uani 1 1 d D . .
S1 S 0.32043(5) -0.08280(2) 0.29768(5) 0.02459(13) Uani 1 1 d . A .
C2 C 0.4446(2) -0.10163(9) 0.3824(2) 0.0236(5) Uani 1 1 d . . .
C3 C 0.4580(2) -0.14329(9) 0.4074(2) 0.0224(5) Uani 1 1 d . A .
S4 S 0.34998(5) -0.17758(2) 0.35059(5) 0.02103(12) Uani 1 1 d . A .
C5 C 0.5245(2) -0.06734(10) 0.4245(2) 0.0276(6) Uani 1 1 d . A .
C6 C 0.5479(3) -0.04244(11) 0.3603(3) 0.0370(7) Uani 1 1 d . . .
H6 H 0.5180 -0.0492 0.2901 0.044 Uiso 1 1 calc R A .
C7 C 0.6149(3) -0.00747(12) 0.3973(3) 0.0435(8) Uani 1 1 d . A .
H7 H 0.6316 0.0093 0.3529 0.052 Uiso 1 1 calc R . .
C8 C 0.6567(3) 0.00268(11) 0.4993(3) 0.0413(8) Uani 1 1 d . . .
H8 H 0.7018 0.0267 0.5247 0.050 Uiso 1 1 calc R A .
C9 C 0.6334(3) -0.02190(11) 0.5645(3) 0.0357(7) Uani 1 1 d . A .
H9 H 0.6618 -0.0146 0.6343 0.043 Uiso 1 1 calc R . .
C10 C 0.5687(2) -0.05714(10) 0.5280(2) 0.0308(6) Uani 1 1 d . . .
H10 H 0.5542 -0.0744 0.5730 0.037 Uiso 1 1 calc R A .
C11 C 0.5579(2) -0.16362(9) 0.4821(2) 0.0235(5) Uani 1 1 d . . .
C12 C 0.6516(2) -0.15895(11) 0.4747(3) 0.0325(7) Uani 1 1 d . A .
H12 H 0.6528 -0.1425 0.4212 0.039 Uiso 1 1 calc R . .
C13 C 0.7438(3) -0.17834(12) 0.5454(3) 0.0409(8) Uani 1 1 d . . .
H13 H 0.8072 -0.1750 0.5395 0.049 Uiso 1 1 calc R A .
C14 C 0.7434(3) -0.20225(12) 0.6239(3) 0.0391(8) Uani 1 1 d . A .
H14 H 0.8065 -0.2152 0.6721 0.047 Uiso 1 1 calc R . .
C15 C 0.6507(3) -0.20722(10) 0.6320(3) 0.0338(7) Uani 1 1 d . . .
H15 H 0.6501 -0.2235 0.6860 0.041 Uiso 1 1 calc R A .
C16 C 0.5583(2) -0.18826(10) 0.5610(2) 0.0285(6) Uani 1 1 d . A .
H16 H 0.4947 -0.1922 0.5664 0.034 Uiso 1 1 calc R . .
S21 S 0.09863(6) -0.09111(2) 0.11920(5) 0.02482(13) Uani 1 1 d . A .
C22 C 0.0726(2) -0.11396(10) 0.0026(2) 0.0269(6) Uani 1 1 d . . .
C23 C 0.1099(2) -0.15345(10) 0.0003(2) 0.0240(5) Uani 1 1 d . A .
S24 S 0.18530(5) -0.18000(2) 0.11416(5) 0.02088(12) Uani 1 1 d . A .
C25 C 0.0067(3) -0.08698(11) -0.0862(2) 0.0338(7) Uani 1 1 d . A .
C26 C 0.0304(3) -0.04359(13) -0.0870(3) 0.0455(9) Uani 1 1 d . . .
H26 H 0.0874 -0.0314 -0.0297 0.055 Uiso 1 1 calc R A .
C27 C -0.0290(3) -0.01840(15) -0.1708(3) 0.0520(10) Uani 1 1 d . A .
H27 H -0.0117 0.0108 -0.1711 0.062 Uiso 1 1 calc R . .
C28 C -0.1130(3) -0.03563(14) -0.2536(3) 0.0469(9) Uani 1 1 d . . .
H28 H -0.1528 -0.0184 -0.3113 0.056 Uiso 1 1 calc R A .
C29 C -0.1392(3) -0.07804(14) -0.2525(3) 0.0431(9) Uani 1 1 d . A .
H29 H -0.1980 -0.0897 -0.3091 0.052 Uiso 1 1 calc R . .
C30 C -0.0799(3) -0.10398(13) -0.1690(2) 0.0365(7) Uani 1 1 d . . .
H30 H -0.0986 -0.1330 -0.1688 0.044 Uiso 1 1 calc R A .
C31 C 0.0931(2) -0.17668(12) -0.0940(2) 0.0317(7) Uani 1 1 d . . .
C32 C 0.0555(3) -0.21868(12) -0.1104(3) 0.0376(8) Uani 1 1 d . A .
H32 H 0.0448 -0.2331 -0.0591 0.045 Uiso 1 1 calc R . .
C33 C 0.0336(3) -0.23934(17) -0.2012(3) 0.0565(12) Uani 1 1 d . . .
H33 H 0.0065 -0.2676 -0.2124 0.068 Uiso 1 1 calc R A .
C34 C 0.0510(4) -0.2191(2) -0.2744(3) 0.0698(16) Uani 1 1 d . A .
H34 H 0.0346 -0.2331 -0.3368 0.084 Uiso 1 1 calc R . .
C35 C 0.0922(5) -0.1786(2) -0.2584(3) 0.0740(17) Uani 1 1 d . . .
H35 H 0.1059 -0.1652 -0.3090 0.089 Uiso 1 1 calc R A .
C36 C 0.1141(4) -0.15669(16) -0.1672(3) 0.0511(10) Uani 1 1 d . A .
H36 H 0.1428 -0.1287 -0.1561 0.061 Uiso 1 1 calc R . .
S41 S 0.1239(4) -0.10133(9) 0.3408(4) 0.0297(5) Uani 0.628(3) 1 d PD A 1
S44 S 0.1078(10) -0.19582(13) 0.2774(10) 0.0211(3) Uani 0.628(3) 1 d PD A 1
C42 C 0.0329(4) -0.13523(18) 0.3553(4) 0.0270(12) Uani 0.628(3) 1 d PD A 1
C43 C 0.0330(6) -0.17702(18) 0.3354(6) 0.0242(10) Uani 0.628(3) 1 d PD A 1
C45 C -0.0344(4) -0.11650(19) 0.3995(4) 0.0340(11) Uani 0.628(3) 1 d PD A 1
C46 C -0.1350(5) -0.1046(4) 0.3386(6) 0.085(3) Uani 0.628(3) 1 d PD A 1
H46 H -0.1619 -0.1079 0.2673 0.102 Uiso 0.628(3) 1 calc PR A 1
C47 C -0.2003(6) -0.0877(4) 0.3771(8) 0.103(4) Uani 0.628(3) 1 d PD A 1
H47 H -0.2691 -0.0781 0.3325 0.124 Uiso 0.628(3) 1 calc PR A 1
C48 C -0.1637(7) -0.0849(3) 0.4804(7) 0.067(2) Uani 0.628(3) 1 d PD A 1
H48 H -0.2059 -0.0725 0.5083 0.080 Uiso 0.628(3) 1 calc PR A 1
C49 C -0.0705(14) -0.0996(6) 0.5393(9) 0.071(3) Uani 0.628(3) 1 d PD A 1
H49 H -0.0439 -0.0983 0.6110 0.086 Uiso 0.628(3) 1 calc PR A 1
C50 C -0.0101(8) -0.1174(3) 0.4966(5) 0.061(3) Uani 0.628(3) 1 d PD A 1
H50 H 0.0535 -0.1311 0.5409 0.073 Uiso 0.628(3) 1 calc PR A 1
C51 C -0.0370(4) -0.20713(17) 0.3538(3) 0.0229(11) Uani 0.628(3) 1 d PD A 1
C52 C -0.0025(5) -0.2296(4) 0.4448(10) 0.0348(18) Uani 0.628(3) 1 d PD A 1
H52 H 0.0680 -0.2269 0.4959 0.042 Uiso 0.628(3) 1 calc PR A 1
C53 C -0.0740(6) -0.2563(7) 0.4598(16) 0.0432(15) Uani 0.628(3) 1 d PD A 1
H53 H -0.0502 -0.2739 0.5183 0.052 Uiso 0.628(3) 1 calc PR A 1
C54 C -0.1787(5) -0.25685(19) 0.3892(6) 0.0387(17) Uani 0.628(3) 1 d PD A 1
H54 H -0.2276 -0.2732 0.4021 0.046 Uiso 0.628(3) 1 calc PR A 1
C55 C -0.2126(5) -0.2341(3) 0.3009(7) 0.059(3) Uani 0.628(3) 1 d PD A 1
H55 H -0.2842 -0.2355 0.2517 0.071 Uiso 0.628(3) 1 calc PR A 1
C56 C -0.1429(4) -0.2091(3) 0.2835(6) 0.051(2) Uani 0.628(3) 1 d PD A 1
H56 H -0.1672 -0.1930 0.2227 0.061 Uiso 0.628(3) 1 calc PR A 1
S41X S 0.1363(10) -0.0926(2) 0.3394(10) 0.0297(5) Uani 0.218(3) 1 d PD A 2
S44X S 0.1034(9) -0.1886(2) 0.2885(10) 0.0211(3) Uani 0.218(3) 1 d PD A 2
C42X C 0.0553(11) -0.1231(3) 0.3771(12) 0.0270(12) Uani 0.218(3) 1 d PD A 2
C43X C 0.0384(13) -0.1644(3) 0.3508(15) 0.0242(10) Uani 0.218(3) 1 d PD A 2
C45X C -0.0023(10) -0.0989(4) 0.4245(10) 0.0340(11) Uani 0.218(3) 1 d PD A 2
C46X C -0.0714(14) -0.0675(6) 0.3739(12) 0.085(3) Uani 0.218(3) 1 d PD A 2
H46X H -0.0699 -0.0553 0.3156 0.102 Uiso 0.218(3) 1 calc PR A 2
C47X C -0.1446(15) -0.0525(8) 0.4050(16) 0.103(4) Uani 0.218(3) 1 d PD A 2
H47X H -0.2025 -0.0355 0.3611 0.124 Uiso 0.218(3) 1 calc PR A 2
C48X C -0.1310(17) -0.0629(7) 0.5007(17) 0.067(2) Uani 0.218(3) 1 d PD A 2
H48X H -0.1670 -0.0477 0.5315 0.080 Uiso 0.218(3) 1 calc PR A 2
C49X C -0.068(4) -0.0941(17) 0.548(2) 0.071(3) Uani 0.218(3) 1 d PD A 2
H49X H -0.0702 -0.1073 0.6049 0.086 Uiso 0.218(3) 1 calc PR A 2
C50X C 0.004(2) -0.1077(11) 0.5142(15) 0.061(3) Uani 0.218(3) 1 d PD A 2
H50X H 0.0620 -0.1245 0.5591 0.073 Uiso 0.218(3) 1 calc PR A 2
C51X C -0.0319(9) -0.1927(4) 0.3735(10) 0.0229(11) Uani 0.218(3) 1 d PD A 2
C52X C 0.0087(11) -0.2285(12) 0.436(3) 0.0348(18) Uani 0.218(3) 1 d PD A 2
H52X H 0.0807 -0.2361 0.4605 0.042 Uiso 0.218(3) 1 calc PR A 2
C53X C -0.0592(15) -0.253(2) 0.461(5) 0.0432(15) Uani 0.218(3) 1 d PD A 2
H53X H -0.0316 -0.2740 0.5127 0.052 Uiso 0.218(3) 1 calc PR A 2
C54X C -0.1665(15) -0.2460(6) 0.4101(18) 0.0387(17) Uani 0.218(3) 1 d PD A 2
H54X H -0.2126 -0.2621 0.4276 0.046 Uiso 0.218(3) 1 calc PR A 2
C55X C -0.2069(10) -0.2161(7) 0.335(2) 0.059(3) Uani 0.218(3) 1 d PD A 2
H55X H -0.2809 -0.2135 0.2955 0.071 Uiso 0.218(3) 1 calc PR A 2
C56X C -0.1406(10) -0.1897(7) 0.3154(16) 0.051(2) Uani 0.218(3) 1 d PD A 2
H56X H -0.1691 -0.1693 0.2623 0.061 Uiso 0.218(3) 1 calc PR A 2
S41Y S 0.1146(16) -0.0973(3) 0.3268(15) 0.0297(5) Uani 0.154(3) 1 d PD A 3
S44Y S 0.105(4) -0.1932(5) 0.284(4) 0.0211(3) Uani 0.154(3) 1 d PD A 3
C42Y C 0.0594(17) -0.1321(4) 0.3845(14) 0.0270(12) Uani 0.154(3) 1 d PD A 3
C43Y C 0.0407(19) -0.1727(4) 0.3519(19) 0.0242(10) Uani 0.154(3) 1 d PD A 3
C45Y C 0.0329(12) -0.1128(6) 0.4632(12) 0.0340(11) Uani 0.154(3) 1 d PD A 3
C46Y C -0.0653(15) -0.1156(13) 0.456(2) 0.085(3) Uani 0.154(3) 1 d PD A 3
H46Y H -0.1154 -0.1333 0.4051 0.102 Uiso 0.154(3) 1 calc PR A 3
C47Y C -0.096(2) -0.0935(19) 0.520(4) 0.103(4) Uani 0.154(3) 1 d PD A 3
H47Y H -0.1673 -0.0940 0.5090 0.124 Uiso 0.154(3) 1 calc PR A 3
C48Y C -0.0217(19) -0.0710(9) 0.600(2) 0.067(2) Uani 0.154(3) 1 d PD A 3
H48Y H -0.0392 -0.0577 0.6487 0.080 Uiso 0.154(3) 1 calc PR A 3
C49Y C 0.0732(17) -0.0683(8) 0.6087(15) 0.071(3) Uani 0.154(3) 1 d PD A 3
H49Y H 0.1259 -0.0529 0.6634 0.086 Uiso 0.154(3) 1 calc PR A 3
C50Y C 0.0968(13) -0.0880(7) 0.5372(14) 0.061(3) Uani 0.154(3) 1 d PD A 3
H50Y H 0.1649 -0.0833 0.5421 0.073 Uiso 0.154(3) 1 calc PR A 3
C51Y C -0.0173(13) -0.2039(5) 0.3836(13) 0.0229(11) Uani 0.154(3) 1 d PD A 3
C52Y C 0.0363(12) -0.2354(8) 0.4558(19) 0.0348(18) Uani 0.154(3) 1 d PD A 3
H52Y H 0.1103 -0.2387 0.4814 0.042 Uiso 0.154(3) 1 calc PR A 3
C53Y C -0.0209(18) -0.2621(7) 0.4899(17) 0.0432(15) Uani 0.154(3) 1 d PD A 3
H53Y H 0.0151 -0.2816 0.5436 0.052 Uiso 0.154(3) 1 calc PR A 3
C54Y C -0.1296(18) -0.2598(7) 0.445(2) 0.0387(17) Uani 0.154(3) 1 d PD A 3
H54Y H -0.1680 -0.2773 0.4691 0.046 Uiso 0.154(3) 1 calc PR A 3
C55Y C -0.1819(13) -0.2323(10) 0.366(3) 0.059(3) Uani 0.154(3) 1 d PD A 3
H55Y H -0.2565 -0.2307 0.3358 0.071 Uiso 0.154(3) 1 calc PR A 3
C56Y C -0.1265(13) -0.2071(9) 0.330(2) 0.051(2) Uani 0.154(3) 1 d PD A 3
H56Y H -0.1631 -0.1918 0.2688 0.061 Uiso 0.154(3) 1 calc PR A 3
P60 P 0.42637(5) 0.12204(2) 0.10146(5) 0.02223(13) Uani 1 1 d . . .
C61 C 0.3093(2) 0.15376(10) 0.0633(2) 0.0231(5) Uani 1 1 d . . .
C62 C 0.3140(2) 0.19460(11) 0.1008(2) 0.0330(7) Uani 1 1 d . . .
H62 H 0.3782 0.2053 0.1525 0.040 Uiso 1 1 calc R . .
C63 C 0.2235(3) 0.21984(12) 0.0618(3) 0.0408(8) Uani 1 1 d . . .
H63 H 0.2263 0.2479 0.0873 0.049 Uiso 1 1 calc R . .
C64 C 0.1296(2) 0.20438(12) -0.0137(3) 0.0355(7) Uani 1 1 d . . .
H64 H 0.0687 0.2219 -0.0405 0.043 Uiso 1 1 calc R . .
C65 C 0.1247(2) 0.16346(12) -0.0500(3) 0.0345(7) Uani 1 1 d . . .
H65 H 0.0602 0.1528 -0.1012 0.041 Uiso 1 1 calc R . .
C66 C 0.2135(2) 0.13807(10) -0.0121(2) 0.0296(6) Uani 1 1 d . . .
H66 H 0.2098 0.1099 -0.0371 0.035 Uiso 1 1 calc R . .
C71 C 0.4756(2) 0.13022(10) 0.0090(2) 0.0264(6) Uani 1 1 d . . .
C72 C 0.4060(3) 0.14191(14) -0.0900(2) 0.0422(9) Uani 1 1 d . . .
H72 H 0.3336 0.1462 -0.1082 0.051 Uiso 1 1 calc R . .
C73 C 0.4432(4) 0.14732(16) -0.1621(3) 0.0533(11) Uani 1 1 d . . .
H73 H 0.3960 0.1554 -0.2294 0.064 Uiso 1 1 calc R . .
C74 C 0.5486(3) 0.14098(13) -0.1361(3) 0.0438(9) Uani 1 1 d . . .
H74 H 0.5733 0.1443 -0.1858 0.053 Uiso 1 1 calc R . .
C75 C 0.6181(3) 0.12981(11) -0.0373(3) 0.0361(7) Uani 1 1 d . . .
H75 H 0.6906 0.1259 -0.0195 0.043 Uiso 1 1 calc R . .
C76 C 0.5822(2) 0.12433(11) 0.0357(2) 0.0295(6) Uani 1 1 d . . .
H76 H 0.6300 0.1166 0.1031 0.035 Uiso 1 1 calc R . .
C81 C 0.5274(2) 0.13603(9) 0.2259(2) 0.0234(5) Uani 1 1 d . . .
C82 C 0.5524(3) 0.10838(10) 0.3079(2) 0.0299(6) Uani 1 1 d . . .
H82 H 0.5155 0.0823 0.2987 0.036 Uiso 1 1 calc R . .
C83 C 0.6315(3) 0.11931(12) 0.4029(2) 0.0362(7) Uani 1 1 d . . .
H83 H 0.6482 0.1006 0.4586 0.043 Uiso 1 1 calc R . .
C84 C 0.6860(3) 0.15691(12) 0.4170(2) 0.0350(7) Uani 1 1 d . . .
H84 H 0.7405 0.1639 0.4821 0.042 Uiso 1 1 calc R . .
C85 C 0.6612(3) 0.18476(12) 0.3357(2) 0.0348(7) Uani 1 1 d . . .
H85 H 0.6982 0.2109 0.3456 0.042 Uiso 1 1 calc R . .
C86 C 0.5823(2) 0.17430(10) 0.2403(2) 0.0292(6) Uani 1 1 d . . .
H86 H 0.5658 0.1932 0.1849 0.035 Uiso 1 1 calc R . .
C91 C 0.3911(3) 0.06730(10) 0.1024(2) 0.0317(6) Uani 1 1 d . . .
C92 C 0.4455(5) 0.03571(15) 0.0807(4) 0.0710(16) Uani 1 1 d . . .
H92 H 0.5012 0.0429 0.0648 0.085 Uiso 1 1 calc R . .
C93 C 0.4180(6) -0.00697(15) 0.0825(5) 0.091(2) Uani 1 1 d . . .
H93 H 0.4553 -0.0289 0.0680 0.109 Uiso 1 1 calc R . .
C94 C 0.3358(4) -0.01716(14) 0.1054(3) 0.0579(12) Uani 1 1 d . . .
H94 H 0.3139 -0.0460 0.1016 0.069 Uiso 1 1 calc R . .
C95 C 0.2864(3) 0.01359(12) 0.1333(3) 0.0419(8) Uani 1 1 d . . .
H95 H 0.2333 0.0061 0.1528 0.050 Uiso 1 1 calc R . .
C96 C 0.3142(3) 0.05581(11) 0.1327(3) 0.0367(7) Uani 1 1 d . . .
H96 H 0.2806 0.0773 0.1532 0.044 Uiso 1 1 calc R . .
O100 O 0.2886(9) -0.0517(4) 0.8133(9) 0.152(4) Uiso 0.628(3) 1 d PDU A 1
C101 C 0.2095(15) -0.0464(7) 0.7368(14) 0.206(10) Uiso 0.628(3) 1 d PDU A 1
H101 H 0.1797 -0.0666 0.6833 0.247 Uiso 0.628(3) 1 calc PR A 1
N102 N 0.1681(7) -0.0072(4) 0.7376(7) 0.112(3) Uiso 0.628(3) 1 d PDU A 1
C103 C 0.0659(9) 0.0005(4) 0.6398(8) 0.095(3) Uiso 0.628(3) 1 d PDU A 1
H10A H 0.0382 0.0289 0.6423 0.143 Uiso 0.628(3) 1 calc PR A 1
H10B H 0.0137 -0.0211 0.6338 0.143 Uiso 0.628(3) 1 calc PR A 1
H10C H 0.0805 -0.0013 0.5810 0.143 Uiso 0.628(3) 1 calc PR A 1
C104 C 0.2101(12) 0.0268(5) 0.8193(11) 0.134(5) Uiso 0.628(3) 1 d PD A 1
H10D H 0.1632 0.0516 0.7979 0.201 Uiso 0.628(3) 1 calc PR A 1
H10E H 0.2807 0.0354 0.8303 0.201 Uiso 0.628(3) 1 calc PR A 1
H10F H 0.2136 0.0154 0.8827 0.201 Uiso 0.628(3) 1 calc PR A 1
O110 O 0.156(2) -0.0448(10) 0.6025(19) 0.152(4) Uiso 0.218(3) 1 d PD A 2
C111 C 0.158(2) -0.0203(10) 0.666(3) 0.206(10) Uiso 0.218(3) 1 d PD A 2
H111 H 0.1293 0.0076 0.6513 0.247 Uiso 0.218(3) 1 calc PR A 2
N112 N 0.2073(17) -0.0372(8) 0.7614(19) 0.112(3) Uiso 0.218(3) 1 d PD A 2
C113 C 0.243(3) -0.0827(9) 0.755(2) 0.095(3) Uiso 0.218(3) 1 d PD A 2
H11A H 0.2773 -0.0952 0.8234 0.143 Uiso 0.218(3) 1 calc PR A 2
H11B H 0.2935 -0.0821 0.7265 0.143 Uiso 0.218(3) 1 calc PR A 2
H11C H 0.1823 -0.1001 0.7118 0.143 Uiso 0.218(3) 1 calc PR A 2
C114 C 0.230(3) -0.0195(12) 0.864(2) 0.134(5) Uiso 0.218(3) 1 d PD A 2
H11D H 0.2642 -0.0415 0.9159 0.201 Uiso 0.218(3) 1 calc PR A 2
H11E H 0.1643 -0.0107 0.8645 0.201 Uiso 0.218(3) 1 calc PR A 2
H11F H 0.2772 0.0051 0.8790 0.201 Uiso 0.218(3) 1 calc PR A 2
O120 O 0.311(3) -0.0055(14) 0.820(3) 0.152(4) Uiso 0.154(3) 1 d PD A 3
C121 C 0.256(3) 0.0207(12) 0.831(3) 0.206(10) Uiso 0.154(3) 1 d PD A 3
H121 H 0.2603 0.0504 0.8207 0.247 Uiso 0.154(3) 1 calc PR A 3
N122 N 0.187(2) 0.0025(10) 0.8607(19) 0.112(3) Uiso 0.154(3) 1 d PD A 3
C123 C 0.116(3) 0.0360(12) 0.875(3) 0.095(3) Uiso 0.154(3) 1 d PD A 3
H12A H 0.0692 0.0220 0.8979 0.143 Uiso 0.154(3) 1 calc PR A 3
H12B H 0.0748 0.0506 0.8105 0.143 Uiso 0.154(3) 1 calc PR A 3
H12C H 0.1603 0.0568 0.9260 0.143 Uiso 0.154(3) 1 calc PR A 3
C124 C 0.173(4) -0.0440(11) 0.880(4) 0.134(5) Uiso 0.154(3) 1 d PD A 3
H12D H 0.1176 -0.0468 0.9010 0.201 Uiso 0.154(3) 1 calc PR A 3
H12E H 0.2395 -0.0551 0.9329 0.201 Uiso 0.154(3) 1 calc PR A 3
H12F H 0.1541 -0.0603 0.8170 0.201 Uiso 0.154(3) 1 calc PR A 3

loop_
_atom_site_aniso_label
_atom_site_aniso_U_11
_atom_site_aniso_U_22
_atom_site_aniso_U_33
_atom_site_aniso_U_23
_atom_site_aniso_U_13
_atom_site_aniso_U_12
Re1 0.01637(5) 0.02204(5) 0.01343(5) -0.00054(4) 0.00617(3) 0.00144(4)
S1 0.0231(3) 0.0199(3) 0.0229(3) -0.0004(2) 0.0034(2) -0.0001(2)
C2 0.0218(12) 0.0230(13) 0.0201(12) -0.0026(10) 0.0042(10) -0.0006(10)
C3 0.0187(12) 0.0255(13) 0.0191(12) -0.0033(10) 0.0049(10) -0.0008(10)
S4 0.0162(3) 0.0215(3) 0.0223(3) -0.0012(2) 0.0059(2) -0.0001(2)
C5 0.0230(13) 0.0243(14) 0.0271(14) -0.0008(11) 0.0037(11) -0.0024(11)
C6 0.0374(17) 0.0385(18) 0.0284(15) 0.0047(13) 0.0089(13) -0.0074(14)
C7 0.0419(19) 0.0381(19) 0.043(2) 0.0089(16) 0.0128(16) -0.0084(15)
C8 0.0342(17) 0.0246(15) 0.047(2) -0.0004(14) 0.0021(15) -0.0047(13)
C9 0.0275(15) 0.0330(17) 0.0351(17) -0.0075(13) 0.0038(13) 0.0005(13)
C10 0.0266(14) 0.0315(16) 0.0294(15) -0.0011(12) 0.0081(12) -0.0031(12)
C11 0.0215(12) 0.0198(12) 0.0252(13) -0.0028(10) 0.0068(10) 0.0006(10)
C12 0.0222(14) 0.0374(17) 0.0339(16) 0.0035(13) 0.0090(12) -0.0023(12)
C13 0.0197(14) 0.047(2) 0.051(2) 0.0050(17) 0.0111(14) 0.0016(14)
C14 0.0266(15) 0.0370(18) 0.0393(18) 0.0052(14) 0.0019(13) 0.0068(13)
C15 0.0337(16) 0.0285(15) 0.0329(16) 0.0052(12) 0.0094(13) 0.0072(13)
C16 0.0260(14) 0.0272(14) 0.0300(14) 0.0011(12) 0.0106(12) 0.0039(11)
S21 0.0275(3) 0.0234(3) 0.0176(3) 0.0012(2) 0.0048(3) 0.0009(3)
C22 0.0301(14) 0.0318(15) 0.0170(12) 0.0023(11) 0.0090(11) -0.0036(12)
C23 0.0247(13) 0.0319(14) 0.0159(11) 0.0000(10) 0.0098(10) -0.0026(11)
S24 0.0228(3) 0.0240(3) 0.0168(3) -0.0022(2) 0.0098(2) -0.0012(2)
C25 0.0381(17) 0.0407(18) 0.0197(13) 0.0051(12) 0.0103(12) 0.0048(14)
C26 0.051(2) 0.045(2) 0.0303(17) 0.0101(15) 0.0082(16) -0.0055(17)
C27 0.053(2) 0.055(2) 0.038(2) 0.0190(18) 0.0120(18) -0.0007(19)
C28 0.0376(19) 0.063(3) 0.0334(18) 0.0161(17) 0.0096(15) 0.0087(18)
C29 0.0315(17) 0.070(3) 0.0227(15) 0.0022(16) 0.0073(13) 0.0033(17)
C30 0.0327(16) 0.051(2) 0.0220(14) -0.0006(14) 0.0092(12) 0.0041(15)
C31 0.0288(15) 0.0473(19) 0.0169(12) -0.0034(12) 0.0084(11) 0.0035(13)
C32 0.0276(15) 0.053(2) 0.0294(15) -0.0187(15) 0.0098(13) -0.0021(14)
C33 0.039(2) 0.081(3) 0.038(2) -0.033(2) 0.0072(16) 0.002(2)
C34 0.074(3) 0.097(4) 0.0253(18) -0.020(2) 0.011(2) 0.022(3)
C35 0.097(4) 0.106(5) 0.029(2) 0.020(2) 0.038(2) 0.036(3)
C36 0.067(3) 0.067(3) 0.0280(17) 0.0122(17) 0.0289(18) 0.019(2)
S41 0.0434(11) 0.0252(10) 0.0307(11) 0.0057(10) 0.0258(10) 0.0119(9)
S44 0.0192(8) 0.0289(8) 0.0212(18) 0.0000(9) 0.0145(5) 0.0030(10)
C42 0.020(3) 0.045(3) 0.016(3) -0.001(2) 0.008(2) 0.008(2)
C43 0.0208(16) 0.038(3) 0.019(3) 0.003(2) 0.013(2) 0.008(2)
C45 0.033(3) 0.038(3) 0.040(3) -0.006(2) 0.025(2) 0.008(2)
C46 0.035(3) 0.145(8) 0.068(5) -0.050(5) 0.017(3) 0.020(4)
C47 0.037(4) 0.150(10) 0.123(8) -0.073(7) 0.036(5) 0.010(4)
C48 0.079(5) 0.052(4) 0.113(6) -0.018(4) 0.082(5) -0.001(4)
C49 0.125(6) 0.059(6) 0.080(5) 0.021(4) 0.090(5) 0.034(4)
C50 0.105(6) 0.055(6) 0.051(4) 0.012(4) 0.059(4) 0.040(5)
C51 0.0245(19) 0.033(3) 0.017(3) -0.004(2) 0.015(2) 0.0044(19)
C52 0.047(3) 0.039(2) 0.018(3) -0.0019(17) 0.014(3) -0.006(3)
C53 0.077(5) 0.034(4) 0.028(3) -0.008(3) 0.032(4) -0.014(4)
C54 0.047(3) 0.033(3) 0.057(4) -0.005(3) 0.041(3) 0.000(3)
C55 0.028(3) 0.061(5) 0.096(7) 0.029(5) 0.033(4) 0.010(3)
C56 0.024(2) 0.061(4) 0.062(5) 0.032(4) 0.015(3) 0.007(3)
S41X 0.0434(11) 0.0252(10) 0.0307(11) 0.0057(10) 0.0258(10) 0.0119(9)
S44X 0.0192(8) 0.0289(8) 0.0212(18) 0.0000(9) 0.0145(5) 0.0030(10)
C42X 0.020(3) 0.045(3) 0.016(3) -0.001(2) 0.008(2) 0.008(2)
C43X 0.0208(16) 0.038(3) 0.019(3) 0.003(2) 0.013(2) 0.008(2)
C45X 0.033(3) 0.038(3) 0.040(3) -0.006(2) 0.025(2) 0.008(2)
C46X 0.035(3) 0.145(8) 0.068(5) -0.050(5) 0.017(3) 0.020(4)
C47X 0.037(4) 0.150(10) 0.123(8) -0.073(7) 0.036(5) 0.010(4)
C48X 0.079(5) 0.052(4) 0.113(6) -0.018(4) 0.082(5) -0.001(4)
C49X 0.125(6) 0.059(6) 0.080(5) 0.021(4) 0.090(5) 0.034(4)
C50X 0.105(6) 0.055(6) 0.051(4) 0.012(4) 0.059(4) 0.040(5)
C51X 0.0245(19) 0.033(3) 0.017(3) -0.004(2) 0.015(2) 0.0044(19)
C52X 0.047(3) 0.039(2) 0.018(3) -0.0019(17) 0.014(3) -0.006(3)
C53X 0.077(5) 0.034(4) 0.028(3) -0.008(3) 0.032(4) -0.014(4)
C54X 0.047(3) 0.033(3) 0.057(4) -0.005(3) 0.041(3) 0.000(3)
C55X 0.028(3) 0.061(5) 0.096(7) 0.029(5) 0.033(4) 0.010(3)
C56X 0.024(2) 0.061(4) 0.062(5) 0.032(4) 0.015(3) 0.007(3)
S41Y 0.0434(11) 0.0252(10) 0.0307(11) 0.0057(10) 0.0258(10) 0.0119(9)
S44Y 0.0192(8) 0.0289(8) 0.0212(18) 0.0000(9) 0.0145(5) 0.0030(10)
C42Y 0.020(3) 0.045(3) 0.016(3) -0.001(2) 0.008(2) 0.008(2)
C43Y 0.0208(16) 0.038(3) 0.019(3) 0.003(2) 0.013(2) 0.008(2)
C45Y 0.033(3) 0.038(3) 0.040(3) -0.006(2) 0.025(2) 0.008(2)
C46Y 0.035(3) 0.145(8) 0.068(5) -0.050(5) 0.017(3) 0.020(4)
C47Y 0.037(4) 0.150(10) 0.123(8) -0.073(7) 0.036(5) 0.010(4)
C48Y 0.079(5) 0.052(4) 0.113(6) -0.018(4) 0.082(5) -0.001(4)
C49Y 0.125(6) 0.059(6) 0.080(5) 0.021(4) 0.090(5) 0.034(4)
C50Y 0.105(6) 0.055(6) 0.051(4) 0.012(4) 0.059(4) 0.040(5)
C51Y 0.0245(19) 0.033(3) 0.017(3) -0.004(2) 0.015(2) 0.0044(19)
C52Y 0.047(3) 0.039(2) 0.018(3) -0.0019(17) 0.014(3) -0.006(3)
C53Y 0.077(5) 0.034(4) 0.028(3) -0.008(3) 0.032(4) -0.014(4)
C54Y 0.047(3) 0.033(3) 0.057(4) -0.005(3) 0.041(3) 0.000(3)
C55Y 0.028(3) 0.061(5) 0.096(7) 0.029(5) 0.033(4) 0.010(3)
C56Y 0.024(2) 0.061(4) 0.062(5) 0.032(4) 0.015(3) 0.007(3)
P60 0.0191(3) 0.0280(4) 0.0206(3) 0.0037(3) 0.0098(3) 0.0009(3)
C61 0.0178(12) 0.0300(14) 0.0219(12) 0.0026(11) 0.0095(10) 0.0000(10)
C62 0.0200(13) 0.0437(18) 0.0313(15) -0.0086(13) 0.0079(12) 0.0018(12)
C63 0.0279(16) 0.043(2) 0.046(2) -0.0130(16) 0.0113(14) 0.0056(14)
C64 0.0198(13) 0.047(2) 0.0386(17) 0.0044(15) 0.0117(13) 0.0072(13)
C65 0.0199(13) 0.0429(18) 0.0332(16) 0.0055(14) 0.0051(12) -0.0055(13)
C66 0.0236(13) 0.0293(15) 0.0308(15) 0.0026(12) 0.0078(12) -0.0028(11)
C71 0.0258(13) 0.0338(16) 0.0230(13) -0.0004(11) 0.0139(11) 0.0003(11)
C72 0.0297(16) 0.074(3) 0.0224(14) 0.0061(16) 0.0113(13) 0.0044(17)
C73 0.053(2) 0.088(3) 0.0234(16) 0.0053(18) 0.0210(16) 0.000(2)
C74 0.056(2) 0.055(2) 0.0358(18) -0.0035(16) 0.0335(18) -0.0059(18)
C75 0.0357(17) 0.0395(18) 0.0456(19) -0.0030(14) 0.0294(16) -0.0024(14)
C76 0.0272(14) 0.0336(15) 0.0318(15) 0.0031(12) 0.0168(12) 0.0020(12)
C81 0.0212(12) 0.0292(14) 0.0204(12) 0.0055(10) 0.0098(10) 0.0037(10)
C82 0.0336(15) 0.0303(15) 0.0255(14) 0.0088(12) 0.0131(12) 0.0062(12)
C83 0.0406(18) 0.0433(19) 0.0209(14) 0.0090(13) 0.0104(13) 0.0120(15)
C84 0.0283(15) 0.048(2) 0.0224(14) 0.0004(13) 0.0055(12) 0.0081(14)
C85 0.0282(15) 0.0418(19) 0.0291(15) 0.0025(13) 0.0082(12) -0.0017(13)
C86 0.0255(14) 0.0351(16) 0.0242(13) 0.0085(12) 0.0087(11) -0.0008(12)
C91 0.0367(16) 0.0296(15) 0.0310(15) 0.0012(12) 0.0172(13) -0.0018(13)
C92 0.119(5) 0.042(2) 0.103(4) -0.003(2) 0.095(4) 0.000(3)
C93 0.177(7) 0.036(2) 0.125(5) -0.007(3) 0.126(5) -0.001(3)
C94 0.101(4) 0.038(2) 0.050(2) -0.0040(17) 0.047(3) -0.013(2)
C95 0.0409(19) 0.0391(19) 0.0410(19) 0.0089(15) 0.0141(16) -0.0059(15)
C96 0.0321(16) 0.0326(17) 0.0457(19) 0.0090(14) 0.0177(15) -0.0002(13)

loop_
_atom_type_symbol
_atom_type_description
_atom_type_scat_dispersion_real
_atom_type_scat_dispersion_imag
_atom_type_scat_source
C C 0.0033 0.0016 'International Tables Vol C Tables 4.2.6.8 and 6.1.1.4'
H H 0.0000 0.0000 'International Tables Vol C Tables 4.2.6.8 and 6.1.1.4'
P P 0.1023 0.0942 'International Tables Vol C Tables 4.2.6.8 and 6.1.1.4'
S S 0.1246 0.1234 'International Tables Vol C Tables 4.2.6.8 and 6.1.1.4'
Re Re -1.0185 7.2310 'International Tables Vol C Tables 4.2.6.8 and 6.1.1.4'
O O 0.0106 0.0060 'International Tables Vol C Tables 4.2.6.8 and 6.1.1.4'
N N 0.0061 0.0033 'International Tables Vol C Tables 4.2.6.8 and 6.1.1.4'

loop_
_geom_angle_atom_site_label_1
_geom_angle_atom_site_label_2
_geom_angle_atom_site_label_3
_geom_angle
S44X Re1 S1 151.1(3)
S44X Re1 S24 89.7(2)
S1 Re1 S24 116.24(2)
S44X Re1 S21 115.3(3)
S1 Re1 S21 82.63(2)
S24 Re1 S21 82.00(2)
S44X Re1 S4 87.6(3)
S1 Re1 S4 81.71(2)
S24 Re1 S4 86.82(2)
S21 Re1 S4 154.31(3)
S44X Re1 S41 74.49(16)
S1 Re1 S41 85.78(9)
S24 Re1 S41 151.91(14)
S21 Re1 S41 84.01(14)
S4 Re1 S41 114.90(15)
S1 Re1 S41Y 85.3(3)
S24 Re1 S41Y 148.7(5)
S21 Re1 S41Y 78.5(5)
S4 Re1 S41Y 120.2(5)
S1 Re1 S44 155.6(3)
S24 Re1 S44 82.87(17)
S21 Re1 S44 116.6(4)
S4 Re1 S44 84.6(3)
S41 Re1 S44 81.81(8)
S41Y Re1 S44 84.3(3)
S1 Re1 S44Y 153.3(13)
S24 Re1 S44Y 86.3(7)
S21 Re1 S44Y 116.3(15)
S4 Re1 S44Y 85.8(14)
S41 Re1 S44Y 78.2(3)
S41Y Re1 S44Y 80.8(3)
S44X Re1 S41X 82.50(19)
S1 Re1 S41X 78.19(19)
S24 Re1 S41X 155.7(3)
S21 Re1 S41X 80.6(3)
S4 Re1 S41X 115.7(4)
S44 Re1 S41X 89.82(17)
C2 S1 Re1 109.84(10)
C3 C2 C5 127.0(3)
C3 C2 S1 119.8(2)
C5 C2 S1 113.1(2)
C2 C3 C11 125.9(3)
C2 C3 S4 118.6(2)
C11 C3 S4 115.5(2)
C3 S4 Re1 109.76(10)
C6 C5 C10 119.3(3)
C6 C5 C2 119.9(3)
C10 C5 C2 120.4(3)
C5 C6 C7 120.7(3)
C8 C7 C6 119.5(3)
C7 C8 C9 120.4(3)
C10 C9 C8 119.9(3)
C9 C10 C5 120.1(3)
C12 C11 C16 118.5(3)
C12 C11 C3 121.6(3)
C16 C11 C3 119.9(3)
C11 C12 C13 120.5(3)
C14 C13 C12 120.5(3)
C13 C14 C15 119.7(3)
C14 C15 C16 120.0(3)
C15 C16 C11 120.9(3)
C22 S21 Re1 109.61(11)
C23 C22 C25 126.7(3)
C23 C22 S21 119.3(2)
C25 C22 S21 114.0(2)
C22 C23 C31 124.8(3)
C22 C23 S24 119.4(2)
C31 C23 S24 115.8(2)
C23 S24 Re1 109.67(10)
C30 C25 C26 119.0(3)
C30 C25 C22 120.9(3)
C26 C25 C22 120.1(3)
C27 C26 C25 120.4(4)
C28 C27 C26 120.3(4)
C27 C28 C29 119.8(3)
C28 C29 C30 120.7(3)
C25 C30 C29 119.7(4)
C36 C31 C32 119.2(3)
C36 C31 C23 120.2(3)
C32 C31 C23 120.6(3)
C33 C32 C31 120.4(4)
C34 C33 C32 120.1(5)
C33 C34 C35 120.6(4)
C34 C35 C36 120.5(4)
C31 C36 C35 119.1(5)
C42 S41 Re1 108.46(18)
C43 S44 Re1 109.06(18)
C43 C42 C45 122.8(4)
C43 C42 S41 119.3(3)
C45 C42 S41 117.6(4)
C42 C43 C51 121.0(3)
C42 C43 S44 120.0(3)
C51 C43 S44 118.8(3)
C50 C45 C46 114.2(5)
C50 C45 C42 124.0(5)
C46 C45 C42 120.7(5)
C45 C46 C47 122.2(7)
C48 C47 C46 119.1(8)
C49 C48 C47 118.9(6)
C48 C49 C50 119.4(9)
C45 C50 C49 124.9(7)
C56 C51 C52 119.2(4)
C56 C51 C43 118.8(4)
C52 C51 C43 121.5(5)
C51 C52 C53 119.0(7)
C54 C53 C52 119.9(6)
C55 C54 C53 120.7(5)
C54 C55 C56 120.0(6)
C55 C56 C51 121.0(5)
C42X S41X Re1 107.9(3)
C43X S44X Re1 109.8(3)
C43X C42X C45X 124.0(7)
C43X C42X S41X 119.2(5)
C45X C42X S41X 116.2(6)
C42X C43X C51X 124.3(6)
C42X C43X S44X 120.3(5)
C51X C43X S44X 115.4(5)
C50X C45X C46X 114.4(7)
C50X C45X C42X 123.8(8)
C46X C45X C42X 121.7(8)
C45X C46X C47X 121.9(10)
C48X C47X C46X 118.5(10)
C49X C48X C47X 118.2(8)
C48X C49X C50X 118.8(13)
C45X C50X C49X 124.6(9)
C56X C51X C52X 118.4(7)
C56X C51X C43X 119.6(7)
C52X C51X C43X 120.4(7)
C51X C52X C53X 118.7(12)
C54X C53X C52X 119.4(7)
C55X C54X C53X 120.5(7)
C54X C55X C56X 120.2(8)
C55X C56X C51X 120.3(7)
C42Y S41Y Re1 108.9(4)
C43Y S44Y Re1 110.0(4)
C43Y C42Y C45Y 125.5(7)
C43Y C42Y S41Y 118.2(5)
C45Y C42Y S41Y 116.3(6)
C42Y C43Y C51Y 124.2(7)
C42Y C43Y S44Y 118.8(6)
C51Y C43Y S44Y 116.3(6)
C50Y C45Y C46Y 114.0(7)
C50Y C45Y C42Y 124.1(7)
C46Y C45Y C42Y 121.5(8)
C45Y C46Y C47Y 122.8(10)
C48Y C47Y C46Y 119.0(10)
C49Y C48Y C47Y 118.7(8)
C48Y C49Y C50Y 119.6(10)
C45Y C50Y C49Y 125.5(9)
C56Y C51Y C52Y 117.7(7)
C56Y C51Y C43Y 120.4(7)
C52Y C51Y C43Y 121.0(7)
C51Y C52Y C53Y 119.1(9)
C54Y C53Y C52Y 119.9(8)
C55Y C54Y C53Y 120.2(7)
C54Y C55Y C56Y 120.1(8)
C55Y C56Y C51Y 120.7(9)
C91 P60 C61 108.06(15)
C91 P60 C81 108.86(14)
C61 P60 C81 112.69(13)
C91 P60 C71 110.26(15)
C61 P60 C71 107.61(13)
C81 P60 C71 109.34(13)
C62 C61 C66 119.7(3)
C62 C61 P60 121.0(2)
C66 C61 P60 119.1(2)
C61 C62 C63 119.3(3)
C64 C63 C62 120.6(3)
C65 C64 C63 119.9(3)
C64 C65 C66 120.1(3)
C65 C66 C61 120.2(3)
C72 C71 C76 119.9(3)
C72 C71 P60 119.6(2)
C76 C71 P60 120.5(2)
C73 C72 C71 119.8(3)
C74 C73 C72 120.3(4)
C73 C74 C75 120.0(3)
C74 C75 C76 120.4(3)
C75 C76 C71 119.6(3)
C86 C81 C82 119.6(3)
C86 C81 P60 120.0(2)
C82 C81 P60 120.4(2)
C83 C82 C81 119.7(3)
C84 C83 C82 120.7(3)
C83 C84 C85 119.9(3)
C86 C85 C84 120.1(3)
C85 C86 C81 120.0(3)
C92 C91 C96 119.2(3)
C92 C91 P60 120.0(3)
C96 C91 P60 120.7(3)
C91 C92 C93 119.6(4)
C94 C93 C92 119.7(5)
C95 C94 C93 120.9(4)
C94 C95 C96 119.3(4)
C95 C96 C91 120.9(3)
O100 C101 N102 110.1(17)
C101 N102 C104 128.5(12)
C101 N102 C103 111.3(11)
C104 N102 C103 120.2(10)
O110 C111 N112 112.2(19)
C111 N112 C114 132.4(16)
C111 N112 C113 109.2(13)
C114 N112 C113 118.4(15)
O120 C121 N122 111(2)
C121 N122 C124 129.1(17)
C121 N122 C123 111.6(15)
C124 N122 C123 119.3(16)

loop_
_geom_bond_atom_site_label_1
_geom_bond_atom_site_label_2
_geom_bond_distance
Re1 S44X 2.312(6)
Re1 S1 2.3282(7)
Re1 S24 2.3311(6)
Re1 S21 2.3389(7)
Re1 S4 2.3428(7)
Re1 S41 2.353(2)
Re1 S41Y 2.360(7)
Re1 S44 2.360(2)
Re1 S44Y 2.369(7)
Re1 S41X 2.369(6)
S1 C2 1.746(3)
C2 C3 1.348(4)
C2 C5 1.483(4)
C3 C11 1.494(4)
C3 S4 1.750(3)
C5 C6 1.378(4)
C5 C10 1.402(4)
C6 C7 1.394(5)
C7 C8 1.383(5)
C8 C9 1.384(5)
C9 C10 1.384(4)
C11 C12 1.392(4)
C11 C16 1.395(4)
C12 C13 1.396(5)
C13 C14 1.381(5)
C14 C15 1.386(5)
C15 C16 1.393(4)
S21 C22 1.742(3)
C22 C23 1.354(4)
C22 C25 1.486(4)
C23 C31 1.491(4)
C23 S24 1.746(3)
C25 C30 1.394(5)
C25 C26 1.404(5)
C26 C27 1.389(5)
C27 C28 1.379(6)
C28 C29 1.384(6)
C29 C30 1.399(5)
C31 C36 1.392(5)
C31 C32 1.402(5)
C32 C33 1.392(5)
C33 C34 1.366(7)
C34 C35 1.375(8)
C35 C36 1.414(6)
S41 C42 1.761(5)
S44 C43 1.739(4)
C42 C43 1.344(6)
C42 C45 1.498(5)
C43 C51 1.482(5)
C45 C50 1.314(7)
C45 C46 1.357(8)
C46 C47 1.392(9)
C47 C48 1.373(12)
C48 C49 1.301(13)
C49 C50 1.388(7)
C51 C56 1.395(6)
C51 C52 1.396(7)
C52 C53 1.408(7)
C53 C54 1.382(10)
C54 C55 1.369(8)
C55 C56 1.375(7)
S41X C42X 1.768(6)
S44X C43X 1.742(5)
C42X C43X 1.342(7)
C42X C45X 1.499(6)
C43X C51X 1.484(6)
C45X C50X 1.314(8)
C45X C46X 1.356(9)
C46X C47X 1.394(10)
C47X C48X 1.376(13)
C48X C49X 1.303(14)
C49X C50X 1.390(8)
C51X C56X 1.394(7)
C51X C52X 1.400(9)
C52X C53X 1.409(8)
C53X C54X 1.382(10)
C54X C55X 1.369(9)
C55X C56X 1.376(8)
S41Y C42Y 1.770(6)
S44Y C43Y 1.750(5)
C42Y C43Y 1.345(7)
C42Y C45Y 1.499(6)
C43Y C51Y 1.484(6)
C45Y C50Y 1.315(8)
C45Y C46Y 1.356(9)
C46Y C47Y 1.392(10)
C47Y C48Y 1.375(13)
C48Y C49Y 1.301(14)
C49Y C50Y 1.388(8)
C51Y C56Y 1.394(7)
C51Y C52Y 1.401(8)
C52Y C53Y 1.409(8)
C53Y C54Y 1.383(11)
C54Y C55Y 1.370(9)
C55Y C56Y 1.377(8)
P60 C91 1.791(3)
P60 C61 1.799(3)
P60 C81 1.804(3)
P60 C71 1.808(3)
C61 C62 1.385(4)
C61 C66 1.406(4)
C62 C63 1.396(5)
C63 C64 1.388(5)
C64 C65 1.381(5)
C65 C66 1.381(4)
C71 C72 1.396(4)
C71 C76 1.398(4)
C72 C73 1.394(5)
C73 C74 1.385(6)
C74 C75 1.389(5)
C75 C76 1.394(4)
C81 C86 1.396(4)
C81 C82 1.398(4)
C82 C83 1.390(5)
C83 C84 1.375(5)
C84 C85 1.395(5)
C85 C86 1.388(4)
C91 C92 1.380(5)
C91 C96 1.402(4)
C92 C93 1.398(7)
C93 C94 1.393(7)
C94 C95 1.361(6)
C95 C96 1.383(5)
O100 C101 1.19(2)
C101 N102 1.37(2)
N102 C104 1.518(16)
N102 C103 1.540(13)
O110 C111 1.20(2)
C111 N112 1.37(2)
N112 C114 1.505(18)
N112 C113 1.535(16)
O120 C121 1.20(2)
C121 N122 1.37(2)
N122 C124 1.516(18)
N122 C123 1.532(16)
